data_7201133
loop_
_publ_author_name
'Liu, Yabing'
'Liao, Wuping'
'Bi, Yanfeng'
'Wang, Meiyan'
'Wu, Zhijian'
'Wang, Xiaofei'
'Su, Zhongmin'
'Zhang, Hongjie'

_publ_section_title
;
 1,2,3,4-Alternate double cone conformational extreme in the
 supramolecular assemblies of p-sulfonatocalix[8]arene
;
_journal_issue 9
_journal_name_full CrystEngComm
_journal_page_first 1803
_journal_paper_doi 10.1039/b905407n
_journal_volume 11
_journal_year 2009
_chemical_formula_moiety 'C152 H112 N16 O36 S8 Zn4'
_chemical_formula_sum 'C152 H112 N16 O36 S8 Zn4'
_chemical_formula_weight 3256.54
_chemical_name_common '((Zn(C12H8N2)2)(Zn(C12H8N2)2(H20)))2 (C56H40O32S8) (H2O)2'
_chemical_name_systematic
;
?
;
_space_group_IT_number 2
_symmetry_cell_setting triclinic
_symmetry_space_group_name_Hall '-P 1'
_symmetry_space_group_name_H-M 'P -1'
_atom_sites_solution_hydrogens geom
_atom_sites_solution_primary direct
_atom_sites_solution_secondary difmap
_audit_creation_method SHELXL-97
_cell_angle_alpha 71.345(3)
_cell_angle_beta 67.762(2)
_cell_angle_gamma 68.625(3)
_cell_formula_units_Z 1
_cell_length_a 15.262(3)
_cell_length_b 16.038(4)
_cell_length_c 16.236(4)
_cell_measurement_reflns_used 9982
_cell_measurement_temperature 293(2)
_cell_measurement_theta_max 27.5267
_cell_measurement_theta_min 2.1644
_cell_volume 3348.3(13)
_computing_cell_refinement 'SMART (Bruker, 2001)'
_computing_data_collection 'SMART (Bruker, 2001)'
_computing_data_reduction 'SAINT+ (Bruker, 1999)'
_computing_molecular_graphics 'PLATON (Spek, 2003)'
_computing_publication_material 'SHELXTL (1998)'
_computing_structure_refinement 'SHELXTL (Sheldrick, 1998)'
_computing_structure_solution 'SHELXTL (Sheldrick, 1998)'
_diffrn_ambient_temperature 293(2)
_diffrn_measured_fraction_theta_full 0.992
_diffrn_measured_fraction_theta_max 0.992
_diffrn_measurement_device_type 'Bruker APEX-II CCD'
_diffrn_measurement_method '\w scans'
_diffrn_radiation_monochromator graphite
_diffrn_radiation_source 'fine-focus sealed tube'
_diffrn_radiation_type MoK\a
_diffrn_radiation_wavelength 0.71073
_diffrn_reflns_av_R_equivalents 0.0210
_diffrn_reflns_av_sigmaI/netI 0.0285
_diffrn_reflns_limit_h_max 17
_diffrn_reflns_limit_h_min -18
_diffrn_reflns_limit_k_max 18
_diffrn_reflns_limit_k_min -19
_diffrn_reflns_limit_l_max 19
_diffrn_reflns_limit_l_min -19
_diffrn_reflns_number 26772
_diffrn_reflns_theta_full 25.00
_diffrn_reflns_theta_max 25.00
_diffrn_reflns_theta_min 1.71
_diffrn_standards_interval_time 0
_diffrn_standards_number 0
_exptl_absorpt_coefficient_mu 0.926
_exptl_absorpt_correction_T_max 0.8970
_exptl_absorpt_correction_T_min 0.7084
_exptl_absorpt_correction_type empirical
_exptl_crystal_colour colourless
_exptl_crystal_density_diffrn 1.615
_exptl_crystal_density_method 'not measured'
_exptl_crystal_description BLOCK
_exptl_crystal_F_000 1672
_exptl_crystal_size_max 0.40
_exptl_crystal_size_mid 0.24
_exptl_crystal_size_min 0.12
_refine_diff_density_max 0.735
_refine_diff_density_min -0.370
_refine_diff_density_rms 0.056
_refine_ls_extinction_method none
_refine_ls_goodness_of_fit_ref 1.068
_refine_ls_hydrogen_treatment none
_refine_ls_matrix_type full
_refine_ls_number_parameters 973
_refine_ls_number_reflns 11682
_refine_ls_number_restraints 0
_refine_ls_restrained_S_all 1.068
_refine_ls_R_factor_all 0.0469
_refine_ls_R_factor_gt 0.0369
_refine_ls_shift/su_max 0.001
_refine_ls_shift/su_mean 0.000
_refine_ls_structure_factor_coef Fsqd
_refine_ls_weighting_details 'calc w=1/[\s^2^(Fo^2^)+(0.0543P)^2^+1.6967P] where P=(Fo^2^+2Fc^2^)/3'
_refine_ls_weighting_scheme calc
_refine_ls_wR_factor_gt 0.0995
_refine_ls_wR_factor_ref 0.1035
_reflns_number_gt 9685
_reflns_number_total 11682
_reflns_threshold_expression >2sigma(I)
_cod_data_source_file b905407n.txt
_cod_data_source_block 1b
_cod_depositor_comments
;
The following automatic conversions were performed:
'_symmetry_cell_setting' value 'Triclinic' changed to 'triclinic'
according to '/home/saulius/struct/CIF-dictionaries/cif_core.dic'
dictionary named 'cif_core.dic' version 2.4.1 from 2010-06-29.

Automatic conversion script
Id: cif_fix_enum 1527 2010-12-29 10:47:43Z saulius 
;
_cod_original_sg_symbol_H-M P-1
_cod_database_code 7201133

loop_
_symmetry_equiv_pos_as_xyz
'x, y, z'
'-x, -y, -z'

loop_
_atom_site_label
_atom_site_type_symbol
_atom_site_fract_x
_atom_site_fract_y
_atom_site_fract_z
_atom_site_U_iso_or_equiv
_atom_site_adp_type
_atom_site_occupancy
_atom_site_symmetry_multiplicity
_atom_site_calc_flag
_atom_site_refinement_flags
_atom_site_disorder_assembly
_atom_site_disorder_group
Zn1 Zn 0.84044(2) 0.17426(2) 0.11542(2) 0.03675(10) Uani 1 1 d . . .
Zn2 Zn 0.27969(2) 0.25943(2) 0.08545(2) 0.03491(9) Uani 1 1 d . . .
S1 S 0.62411(5) 0.16053(5) 0.20881(4) 0.03575(16) Uani 1 1 d . . .
S2 S 0.46296(6) 0.66699(5) 0.28554(5) 0.04025(17) Uani 1 1 d . . .
S3 S 0.05518(6) 0.54367(5) 0.24858(5) 0.04199(18) Uani 1 1 d . . .
S4 S 0.16999(5) 0.09734(5) 0.24610(4) 0.03349(15) Uani 1 1 d . . .
N1 N 0.84903(16) 0.16232(15) 0.24700(14) 0.0337(5) Uani 1 1 d . . .
N2 N 0.85831(16) 0.30188(16) 0.10076(14) 0.0369(5) Uani 1 1 d . . .
N3 N 0.98557(16) 0.10708(15) 0.05455(14) 0.0334(5) Uani 1 1 d . . .
N4 N 0.83539(17) 0.18766(16) -0.01744(15) 0.0369(5) Uani 1 1 d . . .
N5 N 0.24082(17) 0.24472(15) -0.02249(15) 0.0366(5) Uani 1 1 d . . .
N6 N 0.41238(16) 0.17568(15) 0.01727(15) 0.0359(5) Uani 1 1 d . . .
N7 N 0.32059(17) 0.38405(16) 0.00346(15) 0.0402(5) Uani 1 1 d . . .
N8 N 0.32072(17) 0.29918(16) 0.17587(15) 0.0379(5) Uani 1 1 d . . .
C1 C 0.60453(17) 0.07396(16) 0.47380(16) 0.0265(5) Uani 1 1 d . . .
C2 C 0.61334(17) 0.07870(16) 0.38488(16) 0.0273(5) Uani 1 1 d . . .
H2A H 0.6246 0.0255 0.3664 0.033 Uiso 1 1 calc R . .
C3 C 0.60571(18) 0.16169(17) 0.32263(16) 0.0294(5) Uani 1 1 d . . .
C4 C 0.58772(19) 0.24133(17) 0.34994(17) 0.0329(6) Uani 1 1 d . . .
H4A H 0.5824 0.2968 0.3079 0.039 Uiso 1 1 calc R . .
C5 C 0.57749(18) 0.23974(16) 0.43926(17) 0.0304(6) Uani 1 1 d . . .
C6 C 0.5615(2) 0.32677(18) 0.4684(2) 0.0443(7) Uani 1 1 d . . .
H6A H 0.5460 0.3130 0.5342 0.053 Uiso 1 1 calc R . .
H6B H 0.6232 0.3429 0.4433 0.053 Uiso 1 1 calc R . .
C7 C 0.4820(2) 0.41012(17) 0.44180(17) 0.0335(6) Uani 1 1 d . . .
C8 C 0.5056(2) 0.48810(17) 0.38217(17) 0.0329(6) Uani 1 1 d . . .
H8A H 0.5715 0.4876 0.3550 0.040 Uiso 1 1 calc R . .
C9 C 0.4326(2) 0.56694(17) 0.36240(17) 0.0331(6) Uani 1 1 d . . .
C10 C 0.3346(2) 0.56787(18) 0.40433(18) 0.0353(6) Uani 1 1 d . . .
H10A H 0.2858 0.6209 0.3913 0.042 Uiso 1 1 calc R . .
C11 C 0.3077(2) 0.49258(18) 0.46462(18) 0.0356(6) Uani 1 1 d . . .
C12 C 0.1996(2) 0.4979(2) 0.5117(2) 0.0459(7) Uani 1 1 d . . .
H12A H 0.1632 0.5616 0.5124 0.055 Uiso 1 1 calc R . .
H12B H 0.1922 0.4650 0.5744 0.055 Uiso 1 1 calc R . .
C13 C 0.15351(19) 0.45984(18) 0.46897(19) 0.0372(6) Uani 1 1 d . . .
C14 C 0.1326(2) 0.50919(19) 0.38779(19) 0.0395(6) Uani 1 1 d . . .
H14A H 0.1485 0.5644 0.3595 0.047 Uiso 1 1 calc R . .
C15 C 0.08844(19) 0.47693(17) 0.34875(17) 0.0339(6) Uani 1 1 d . . .
C16 C 0.06330(18) 0.39551(17) 0.39084(17) 0.0318(6) Uani 1 1 d . . .
H16A H 0.0334 0.3745 0.3642 0.038 Uiso 1 1 calc R . .
C17 C 0.08226(17) 0.34493(16) 0.47228(16) 0.0290(5) Uani 1 1 d . . .
C18 C 0.05408(19) 0.25611(17) 0.51796(17) 0.0317(6) Uani 1 1 d . . .
H18A H -0.0111 0.2641 0.5154 0.038 Uiso 1 1 calc R . .
H18B H 0.0517 0.2405 0.5815 0.038 Uiso 1 1 calc R . .
C19 C 0.12758(18) 0.17836(16) 0.47187(16) 0.0282(5) Uani 1 1 d . . .
C20 C 0.11132(19) 0.16292(17) 0.40062(17) 0.0309(6) Uani 1 1 d . . .
H20 H 0.0527 0.1953 0.3865 0.037 Uiso 1 1 calc R . .
C21 C 0.18104(19) 0.09990(17) 0.34998(17) 0.0302(5) Uani 1 1 d . . .
C22 C 0.26772(18) 0.04967(16) 0.37237(16) 0.0298(5) Uani 1 1 d . . .
H22 H 0.3133 0.0058 0.3396 0.036 Uiso 1 1 calc R . .
C23 C 0.28743(18) 0.06385(16) 0.44249(16) 0.0277(5) Uani 1 1 d . . .
C24 C 0.61214(18) -0.01678(16) 0.54162(17) 0.0293(5) Uani 1 1 d . . .
H24A H 0.5957 -0.0578 0.5206 0.035 Uiso 1 1 calc R . .
H24B H 0.5633 -0.0068 0.5994 0.035 Uiso 1 1 calc R . .
C25 C 0.58797(17) 0.15503(17) 0.50018(16) 0.0276(5) Uani 1 1 d . . .
C26 C 0.3823(2) 0.41291(18) 0.48285(18) 0.0400(7) Uani 1 1 d . . .
C27 C 0.12820(18) 0.37778(17) 0.50967(17) 0.0324(6) Uani 1 1 d . . .
C28 C 0.21644(19) 0.12892(16) 0.49267(16) 0.0281(5) Uani 1 1 d . . .
C29 C 0.8448(2) 0.0931(2) 0.31836(19) 0.0426(7) Uani 1 1 d . . .
H29A H 0.8425 0.0386 0.3117 0.051 Uiso 1 1 calc R . .
C30 C 0.8436(2) 0.0980(2) 0.4031(2) 0.0503(8) Uani 1 1 d . . .
H30A H 0.8419 0.0473 0.4513 0.060 Uiso 1 1 calc R . .
C31 C 0.8450(2) 0.1779(2) 0.41421(19) 0.0484(8) Uani 1 1 d . . .
H31A H 0.8426 0.1830 0.4706 0.058 Uiso 1 1 calc R . .
C32 C 0.8553(3) 0.3380(3) 0.3443(2) 0.0572(9) Uani 1 1 d . . .
H32A H 0.8500 0.3473 0.3999 0.069 Uiso 1 1 calc R . .
C33 C 0.8677(3) 0.4055(2) 0.2702(2) 0.0580(9) Uani 1 1 d . . .
H33A H 0.8729 0.4597 0.2748 0.070 Uiso 1 1 calc R . .
C34 C 0.8906(2) 0.4605(2) 0.1026(2) 0.0563(9) Uani 1 1 d . . .
H34A H 0.9019 0.5139 0.1022 0.068 Uiso 1 1 calc R . .
C35 C 0.8913(2) 0.4458(2) 0.0239(2) 0.0561(9) Uani 1 1 d . . .
H35A H 0.9039 0.4886 -0.0302 0.067 Uiso 1 1 calc R . .
C36 C 0.8732(2) 0.3668(2) 0.0252(2) 0.0453(7) Uani 1 1 d . . .
H36A H 0.8712 0.3586 -0.0282 0.054 Uiso 1 1 calc R . .
C37 C 0.86053(19) 0.31470(18) 0.17870(18) 0.0343(6) Uani 1 1 d . . .
C38 C 0.8729(2) 0.3950(2) 0.1840(2) 0.0452(7) Uani 1 1 d . . .
C39 C 0.8500(2) 0.2526(2) 0.34052(18) 0.0406(7) Uani 1 1 d . . .
C40 C 0.85218(18) 0.24137(18) 0.25733(17) 0.0322(6) Uani 1 1 d . . .
C41 C 1.0597(2) 0.06956(19) 0.09064(19) 0.0375(6) Uani 1 1 d . . .
H41A H 1.0465 0.0669 0.1521 0.045 Uiso 1 1 calc R . .
C42 C 1.1557(2) 0.0342(2) 0.0407(2) 0.0429(7) Uani 1 1 d . . .
H42A H 1.2056 0.0086 0.0685 0.051 Uiso 1 1 calc R . .
C43 C 1.1770(2) 0.0372(2) -0.0499(2) 0.0420(7) Uani 1 1 d . . .
H43A H 1.2411 0.0130 -0.0839 0.050 Uiso 1 1 calc R . .
C44 C 1.1150(2) 0.0844(2) -0.18566(19) 0.0438(7) Uani 1 1 d . . .
H44A H 1.1777 0.0620 -0.2232 0.053 Uiso 1 1 calc R . .
C45 C 1.0386(2) 0.1233(2) -0.22033(19) 0.0461(7) Uani 1 1 d . . .
H45A H 1.0498 0.1271 -0.2817 0.055 Uiso 1 1 calc R . .
C46 C 0.8585(2) 0.1963(2) -0.1978(2) 0.0485(8) Uani 1 1 d . . .
H46A H 0.8657 0.2005 -0.2584 0.058 Uiso 1 1 calc R . .
C47 C 0.7676(3) 0.2267(2) -0.1404(2) 0.0511(8) Uani 1 1 d . . .
H47A H 0.7122 0.2504 -0.1607 0.061 Uiso 1 1 calc R . .
C48 C 0.7588(2) 0.2217(2) -0.0497(2) 0.0453(7) Uani 1 1 d . . .
H48A H 0.6967 0.2432 -0.0108 0.054 Uiso 1 1 calc R . .
C49 C 0.9250(2) 0.15483(17) -0.07412(17) 0.0335(6) Uani 1 1 d . . .
C50 C 0.9412(2) 0.15869(19) -0.16603(18) 0.0398(7) Uani 1 1 d . . .
C51 C 1.1008(2) 0.07709(18) -0.09081(18) 0.0359(6) Uani 1 1 d . . .
C52 C 1.00607(19) 0.11227(17) -0.03594(17) 0.0322(6) Uani 1 1 d . . .
C53 C 0.1569(2) 0.2833(2) -0.0438(2) 0.0500(8) Uani 1 1 d . . .
H53 H 0.1021 0.3129 -0.0024 0.060 Uiso 1 1 calc R . .
C54 C 0.1468(3) 0.2815(3) -0.1239(3) 0.0627(10) Uani 1 1 d . . .
H54 H 0.0871 0.3109 -0.1368 0.075 Uiso 1 1 calc R . .
C55 C 0.2250(3) 0.2363(3) -0.1836(2) 0.0652(10) Uani 1 1 d . . .
H55 H 0.2193 0.2356 -0.2384 0.078 Uiso 1 1 calc R . .
C57 C 0.4001(3) 0.1365(3) -0.2191(2) 0.0653(10) Uani 1 1 d . . .
H57 H 0.3975 0.1287 -0.2724 0.078 Uiso 1 1 calc R . .
C58 C 0.4839(3) 0.0970(3) -0.1957(2) 0.0642(10) Uani 1 1 d . . .
H58 H 0.5375 0.0609 -0.2324 0.077 Uiso 1 1 calc R . .
C60 C 0.5799(2) 0.0734(3) -0.0913(3) 0.0671(10) Uani 1 1 d . . .
H60 H 0.6368 0.0393 -0.1271 0.081 Uiso 1 1 calc R . .
C61 C 0.5802(2) 0.0894(3) -0.0140(3) 0.0701(11) Uani 1 1 d . . .
H61 H 0.6375 0.0656 0.0034 0.084 Uiso 1 1 calc R . .
C62 C 0.4956(2) 0.1409(2) 0.0392(2) 0.0519(8) Uani 1 1 d . . .
H62 H 0.4975 0.1512 0.0917 0.062 Uiso 1 1 calc R . .
C63 C 0.4106(2) 0.15983(18) -0.05912(17) 0.0339(6) Uani 1 1 d . . .
C59 C 0.4927(2) 0.1090(2) -0.1163(2) 0.0485(8) Uani 1 1 d . . .
C56 C 0.3148(3) 0.1904(2) -0.16344(19) 0.0486(8) Uani 1 1 d . . .
C64 C 0.3193(2) 0.19911(18) -0.08169(17) 0.0345(6) Uani 1 1 d . . .
C65 C 0.3321(2) 0.4197(2) -0.0843(2) 0.0517(8) Uani 1 1 d . . .
H65 H 0.3216 0.3894 -0.1184 0.062 Uiso 1 1 calc R . .
C66 C 0.3591(3) 0.5005(3) -0.1277(3) 0.0650(10) Uani 1 1 d . . .
H66 H 0.3671 0.5230 -0.1897 0.078 Uiso 1 1 calc R . .
C67 C 0.3738(2) 0.5461(2) -0.0791(3) 0.0656(11) Uani 1 1 d . . .
H67 H 0.3893 0.6015 -0.1071 0.079 Uiso 1 1 calc R . .
C69 C 0.3844(3) 0.5505(2) 0.0693(3) 0.0673(11) Uani 1 1 d . . .
H69 H 0.4001 0.6060 0.0447 0.081 Uiso 1 1 calc R . .
C70 C 0.3799(2) 0.5098(3) 0.1569(3) 0.0652(11) Uani 1 1 d . . .
H70 H 0.3908 0.5386 0.1921 0.078 Uiso 1 1 calc R . .
C72 C 0.3616(2) 0.3738(3) 0.2848(2) 0.0575(9) Uani 1 1 d . . .
H72 H 0.3744 0.3986 0.3222 0.069 Uiso 1 1 calc R . .
C73 C 0.3458(2) 0.2905(3) 0.3152(2) 0.0577(9) Uani 1 1 d . . .
H73 H 0.3491 0.2569 0.3729 0.069 Uiso 1 1 calc R . .
C74 C 0.3243(2) 0.2552(2) 0.25932(19) 0.0482(7) Uani 1 1 d . . .
H74 H 0.3120 0.1982 0.2816 0.058 Uiso 1 1 calc R . .
C75 C 0.33836(19) 0.38212(19) 0.14412(19) 0.0375(6) Uani 1 1 d . . .
C71 C 0.3587(2) 0.4233(2) 0.1968(2) 0.0474(8) Uani 1 1 d . . .
C68 C 0.3654(2) 0.5097(2) 0.0140(2) 0.0520(8) Uani 1 1 d . . .
C76 C 0.3398(2) 0.42723(19) 0.0521(2) 0.0399(7) Uani 1 1 d . . .
O1 O 0.58187(15) 0.14406(12) 0.58867(12) 0.0416(5) Uani 1 1 d . . .
H1A H 0.5912 0.1886 0.5950 0.062 Uiso 1 1 calc R . .
O2 O 0.36057(18) 0.33599(14) 0.54154(17) 0.0676(7) Uani 1 1 d . . .
H2B H 0.3030 0.3395 0.5500 0.101 Uiso 1 1 calc R . .
O3 O 0.15128(14) 0.32391(13) 0.58887(13) 0.0434(5) Uani 1 1 d . . .
H3A H 0.1199 0.3514 0.6305 0.065 Uiso 1 1 calc R . .
O4 O 0.23883(14) 0.14235(12) 0.56037(12) 0.0404(5) Uani 1 1 d . . .
H4 H 0.1933 0.1818 0.5848 0.061 Uiso 1 1 calc R . .
O5 O 0.72985(15) 0.11391(16) 0.17401(14) 0.0519(5) Uani 1 1 d . . .
O6 O 0.5975(2) 0.25137(16) 0.16056(15) 0.0796(9) Uani 1 1 d . . .
O7 O 0.56857(19) 0.10321(19) 0.21130(15) 0.0675(7) Uani 1 1 d . . .
O8 O 0.56450(18) 0.65396(17) 0.27497(19) 0.0706(7) Uani 1 1 d . . .
O9 O 0.39664(17) 0.74246(13) 0.33104(14) 0.0520(5) Uani 1 1 d . . .
O10 O 0.4437(2) 0.67349(15) 0.20339(14) 0.0608(6) Uani 1 1 d . . .
O11 O 0.1128(3) 0.6058(2) 0.2036(2) 0.0979(11) Uani 1 1 d . . .
O12 O -0.05027(18) 0.58659(18) 0.28120(15) 0.0734(8) Uani 1 1 d . . .
O13 O 0.0689(2) 0.48062(16) 0.19586(15) 0.0727(8) Uani 1 1 d . . .
O14 O 0.17823(16) 0.00472(13) 0.24735(14) 0.0491(5) Uani 1 1 d . . .
O15 O 0.25339(14) 0.12838(13) 0.17617(12) 0.0395(4) Uani 1 1 d . . .
O16 O 0.07615(14) 0.16211(14) 0.23831(13) 0.0421(5) Uani 1 1 d . . .
O17 O 0.12815(15) 0.32190(14) 0.14260(14) 0.0494(5) Uani 1 1 d . . .
O1W O 0.1896(2) 0.82362(18) 0.37234(16) 0.0725(7) Uani 1 1 d . . .
H17B H 0.1017 0.2828 0.1824 0.087 Uiso 1 1 d R . .
H17A H 0.1117 0.3668 0.1680 0.087 Uiso 1 1 d R . .
H1WB H 0.2509 0.8069 0.3449 0.087 Uiso 1 1 d R . .
H1WA H 0.1892 0.8763 0.3380 0.087 Uiso 1 1 d R . .

loop_
_atom_site_aniso_label
_atom_site_aniso_U_11
_atom_site_aniso_U_22
_atom_site_aniso_U_33
_atom_site_aniso_U_23
_atom_site_aniso_U_13
_atom_site_aniso_U_12
Zn1 0.03996(19) 0.04286(19) 0.03037(17) -0.01477(14) -0.01289(13) -0.00612(14)
Zn2 0.03722(18) 0.03531(18) 0.03299(17) -0.01405(14) -0.01033(13) -0.00515(14)
S1 0.0421(4) 0.0369(4) 0.0281(3) -0.0070(3) -0.0139(3) -0.0071(3)
S2 0.0557(4) 0.0275(3) 0.0397(4) -0.0021(3) -0.0190(3) -0.0132(3)
S3 0.0515(4) 0.0299(4) 0.0322(4) -0.0037(3) -0.0074(3) -0.0053(3)
S4 0.0385(4) 0.0337(4) 0.0325(3) -0.0115(3) -0.0147(3) -0.0064(3)
N1 0.0358(12) 0.0382(13) 0.0301(11) -0.0083(10) -0.0110(9) -0.0115(10)
N2 0.0392(13) 0.0381(13) 0.0303(12) -0.0083(10) -0.0104(10) -0.0061(10)
N3 0.0390(12) 0.0347(12) 0.0297(11) -0.0110(10) -0.0126(10) -0.0079(10)
N4 0.0421(13) 0.0389(13) 0.0323(12) -0.0098(10) -0.0166(10) -0.0065(10)
N5 0.0407(13) 0.0326(12) 0.0371(12) -0.0062(10) -0.0154(10) -0.0076(10)
N6 0.0338(12) 0.0384(13) 0.0337(12) -0.0096(10) -0.0113(10) -0.0051(10)
N7 0.0395(13) 0.0385(13) 0.0365(13) -0.0076(11) -0.0068(10) -0.0089(11)
N8 0.0401(13) 0.0414(13) 0.0357(12) -0.0136(11) -0.0079(10) -0.0139(11)
C1 0.0230(12) 0.0259(13) 0.0297(13) -0.0051(10) -0.0089(10) -0.0054(10)
C2 0.0269(12) 0.0244(12) 0.0316(13) -0.0100(10) -0.0095(10) -0.0037(10)
C3 0.0286(13) 0.0317(14) 0.0269(13) -0.0066(11) -0.0113(10) -0.0037(11)
C4 0.0401(15) 0.0239(13) 0.0335(14) -0.0011(11) -0.0168(11) -0.0058(11)
C5 0.0330(14) 0.0234(13) 0.0365(14) -0.0087(11) -0.0155(11) -0.0023(10)
C6 0.065(2) 0.0260(14) 0.0515(17) -0.0096(13) -0.0368(15) -0.0022(13)
C7 0.0496(16) 0.0236(13) 0.0319(14) -0.0086(11) -0.0195(12) -0.0050(12)
C8 0.0385(15) 0.0296(14) 0.0344(14) -0.0105(11) -0.0134(11) -0.0077(11)
C9 0.0477(16) 0.0250(13) 0.0304(13) -0.0053(11) -0.0177(12) -0.0085(12)
C10 0.0418(16) 0.0252(13) 0.0425(15) -0.0120(12) -0.0180(12) -0.0034(11)
C11 0.0435(15) 0.0319(14) 0.0365(14) -0.0177(12) -0.0085(12) -0.0106(12)
C12 0.0473(17) 0.0454(17) 0.0500(17) -0.0278(14) -0.0039(14) -0.0140(14)
C13 0.0346(14) 0.0330(15) 0.0422(15) -0.0214(13) -0.0018(12) -0.0060(12)
C14 0.0410(16) 0.0298(14) 0.0413(16) -0.0123(12) -0.0014(12) -0.0101(12)
C15 0.0364(14) 0.0269(13) 0.0305(13) -0.0081(11) -0.0047(11) -0.0038(11)
C16 0.0315(13) 0.0298(14) 0.0316(13) -0.0094(11) -0.0077(11) -0.0049(11)
C17 0.0268(12) 0.0250(13) 0.0293(13) -0.0104(10) -0.0030(10) -0.0021(10)
C18 0.0334(14) 0.0305(14) 0.0274(13) -0.0089(11) -0.0060(11) -0.0054(11)
C19 0.0335(13) 0.0232(12) 0.0245(12) -0.0042(10) -0.0055(10) -0.0081(10)
C20 0.0318(13) 0.0285(13) 0.0325(13) -0.0050(11) -0.0115(11) -0.0078(11)
C21 0.0362(14) 0.0279(13) 0.0283(13) -0.0067(11) -0.0109(11) -0.0089(11)
C22 0.0359(14) 0.0227(12) 0.0288(13) -0.0057(10) -0.0088(11) -0.0065(11)
C23 0.0331(13) 0.0213(12) 0.0266(12) -0.0004(10) -0.0096(10) -0.0085(10)
C24 0.0331(13) 0.0247(13) 0.0306(13) -0.0059(10) -0.0097(11) -0.0085(11)
C25 0.0271(12) 0.0276(13) 0.0280(13) -0.0079(10) -0.0108(10) -0.0032(10)
C26 0.0556(18) 0.0242(13) 0.0364(15) -0.0094(12) -0.0063(13) -0.0119(13)
C27 0.0330(14) 0.0305(14) 0.0302(13) -0.0149(11) -0.0060(11) -0.0010(11)
C28 0.0385(14) 0.0230(12) 0.0242(12) -0.0025(10) -0.0111(10) -0.0101(11)
C29 0.0470(17) 0.0428(17) 0.0411(16) -0.0041(13) -0.0155(13) -0.0175(14)
C30 0.0552(19) 0.066(2) 0.0334(15) 0.0045(15) -0.0176(14) -0.0294(17)
C31 0.0509(18) 0.076(2) 0.0272(14) -0.0108(15) -0.0103(13) -0.0292(17)
C32 0.069(2) 0.072(2) 0.0500(19) -0.0312(18) -0.0142(17) -0.0289(19)
C33 0.071(2) 0.054(2) 0.064(2) -0.0256(18) -0.0165(18) -0.0274(18)
C34 0.0523(19) 0.0414(18) 0.071(2) -0.0061(17) -0.0138(17) -0.0179(15)
C35 0.0494(19) 0.049(2) 0.0494(19) 0.0079(15) -0.0091(15) -0.0120(15)
C36 0.0428(17) 0.0459(18) 0.0363(16) -0.0031(14) -0.0113(13) -0.0055(14)
C37 0.0311(14) 0.0371(15) 0.0347(14) -0.0119(12) -0.0082(11) -0.0073(11)
C38 0.0435(17) 0.0424(17) 0.0508(18) -0.0137(14) -0.0100(14) -0.0141(14)
C39 0.0382(15) 0.0571(19) 0.0339(15) -0.0181(14) -0.0073(12) -0.0177(14)
C40 0.0274(13) 0.0412(15) 0.0315(13) -0.0116(12) -0.0074(10) -0.0115(11)
C41 0.0433(16) 0.0392(15) 0.0350(14) -0.0109(12) -0.0179(12) -0.0080(13)
C42 0.0398(16) 0.0450(17) 0.0471(17) -0.0143(14) -0.0184(13) -0.0055(13)
C43 0.0377(15) 0.0408(16) 0.0466(17) -0.0170(13) -0.0087(13) -0.0072(13)
C44 0.0506(18) 0.0420(17) 0.0325(15) -0.0122(13) -0.0019(13) -0.0127(14)
C45 0.066(2) 0.0416(17) 0.0256(14) -0.0059(12) -0.0108(14) -0.0135(15)
C46 0.071(2) 0.0469(18) 0.0314(15) -0.0048(13) -0.0269(15) -0.0115(16)
C47 0.061(2) 0.0505(19) 0.0487(18) -0.0082(15) -0.0345(16) -0.0057(16)
C48 0.0477(17) 0.0468(17) 0.0427(16) -0.0115(14) -0.0216(14) -0.0041(14)
C49 0.0441(15) 0.0291(14) 0.0301(13) -0.0075(11) -0.0128(12) -0.0100(12)
C50 0.0576(18) 0.0341(15) 0.0305(14) -0.0053(12) -0.0170(13) -0.0130(13)
C51 0.0441(16) 0.0317(14) 0.0340(14) -0.0093(12) -0.0099(12) -0.0125(12)
C52 0.0410(15) 0.0292(14) 0.0291(13) -0.0073(11) -0.0101(11) -0.0121(11)
C53 0.0485(18) 0.0440(18) 0.060(2) -0.0024(15) -0.0289(15) -0.0098(14)
C54 0.070(2) 0.061(2) 0.070(2) 0.0062(19) -0.049(2) -0.0205(19)
C55 0.102(3) 0.072(2) 0.049(2) 0.0074(18) -0.046(2) -0.047(2)
C57 0.098(3) 0.075(3) 0.0360(17) -0.0223(17) -0.0033(19) -0.047(2)
C58 0.076(3) 0.060(2) 0.048(2) -0.0298(17) 0.0101(18) -0.022(2)
C60 0.0414(19) 0.066(2) 0.069(2) -0.0267(19) 0.0040(17) 0.0016(17)
C61 0.0343(18) 0.080(3) 0.081(3) -0.020(2) -0.0188(17) 0.0048(17)
C62 0.0419(17) 0.061(2) 0.0502(18) -0.0115(16) -0.0200(14) -0.0045(15)
C63 0.0408(15) 0.0286(13) 0.0295(13) -0.0072(11) -0.0046(11) -0.0118(12)
C59 0.0518(19) 0.0406(17) 0.0406(16) -0.0141(14) 0.0036(14) -0.0123(14)
C56 0.074(2) 0.0514(19) 0.0322(15) -0.0038(14) -0.0153(15) -0.0352(17)
C64 0.0475(16) 0.0317(14) 0.0286(13) -0.0043(11) -0.0106(12) -0.0182(12)
C65 0.0504(18) 0.0494(19) 0.0397(17) -0.0056(14) -0.0058(14) -0.0076(15)
C66 0.054(2) 0.056(2) 0.052(2) 0.0085(18) -0.0025(16) -0.0089(17)
C67 0.0458(19) 0.0367(18) 0.085(3) 0.0070(19) -0.0049(18) -0.0113(15)
C69 0.051(2) 0.0355(18) 0.117(3) -0.023(2) -0.020(2) -0.0127(16)
C70 0.048(2) 0.054(2) 0.108(3) -0.047(2) -0.019(2) -0.0096(17)
C72 0.0415(18) 0.085(3) 0.060(2) -0.048(2) -0.0079(15) -0.0132(17)
C73 0.055(2) 0.089(3) 0.0380(17) -0.0223(18) -0.0106(15) -0.0251(19)
C74 0.0567(19) 0.060(2) 0.0347(16) -0.0099(14) -0.0113(14) -0.0267(16)
C75 0.0306(14) 0.0374(15) 0.0454(16) -0.0197(13) -0.0049(12) -0.0077(12)
C71 0.0339(15) 0.0486(18) 0.067(2) -0.0363(16) -0.0082(14) -0.0062(13)
C68 0.0365(16) 0.0335(16) 0.075(2) -0.0102(16) -0.0082(15) -0.0072(13)
C76 0.0319(14) 0.0326(15) 0.0503(17) -0.0125(13) -0.0060(12) -0.0067(12)
O1 0.0695(13) 0.0290(10) 0.0290(10) -0.0071(8) -0.0180(9) -0.0122(9)
O2 0.0642(15) 0.0306(12) 0.0798(17) 0.0057(11) -0.0032(13) -0.0158(11)
O3 0.0536(12) 0.0383(11) 0.0400(11) -0.0179(9) -0.0215(9) 0.0016(9)
O4 0.0486(11) 0.0369(10) 0.0390(10) -0.0167(9) -0.0223(9) 0.0016(9)
O5 0.0440(12) 0.0694(15) 0.0460(12) -0.0286(11) -0.0094(10) -0.0098(11)
O6 0.133(2) 0.0465(14) 0.0364(12) -0.0039(10) -0.0277(14) -0.0005(15)
O7 0.0805(17) 0.101(2) 0.0489(13) -0.0167(13) -0.0249(12) -0.0496(15)
O8 0.0604(15) 0.0529(15) 0.0928(19) 0.0085(13) -0.0253(13) -0.0273(12)
O9 0.0800(16) 0.0311(11) 0.0492(12) -0.0086(9) -0.0256(11) -0.0135(10)
O10 0.1050(19) 0.0442(13) 0.0374(11) -0.0004(10) -0.0306(12) -0.0226(13)
O11 0.136(3) 0.092(2) 0.0794(19) 0.0448(17) -0.0526(19) -0.080(2)
O12 0.0675(16) 0.0803(18) 0.0436(13) -0.0186(12) -0.0218(11) 0.0218(13)
O13 0.122(2) 0.0447(13) 0.0439(13) -0.0123(11) -0.0328(14) -0.0039(14)
O14 0.0729(15) 0.0385(11) 0.0480(12) -0.0142(9) -0.0260(11) -0.0162(10)
O15 0.0404(11) 0.0401(11) 0.0333(10) -0.0084(8) -0.0105(8) -0.0060(9)
O16 0.0371(10) 0.0492(12) 0.0432(11) -0.0143(9) -0.0183(9) -0.0051(9)
O17 0.0444(12) 0.0409(11) 0.0490(12) -0.0141(10) -0.0043(9) -0.0023(9)
O1W 0.0881(19) 0.0776(18) 0.0531(14) -0.0113(13) -0.0241(13) -0.0234(15)

loop_
_atom_type_symbol
_atom_type_description
_atom_type_scat_dispersion_real
_atom_type_scat_dispersion_imag
_atom_type_scat_source
C C 0.0033 0.0016 'International Tables Vol C Tables 4.2.6.8 and 6.1.1.4'
H H 0.0000 0.0000 'International Tables Vol C Tables 4.2.6.8 and 6.1.1.4'
N N 0.0061 0.0033 'International Tables Vol C Tables 4.2.6.8 and 6.1.1.4'
O O 0.0106 0.0060 'International Tables Vol C Tables 4.2.6.8 and 6.1.1.4'
S S 0.1246 0.1234 'International Tables Vol C Tables 4.2.6.8 and 6.1.1.4'
Zn Zn 0.2839 1.4301 'International Tables Vol C Tables 4.2.6.8 and 6.1.1.4'

loop_
_geom_angle_atom_site_label_1
_geom_angle_atom_site_label_2
_geom_angle_atom_site_label_3
_geom_angle
_geom_angle_site_symmetry_1
_geom_angle_site_symmetry_3
_geom_angle_publ_flag
O5 Zn1 N3 123.98(9) . . ?
O5 Zn1 N2 136.81(8) . . ?
N3 Zn1 N2 99.09(9) . . ?
O5 Zn1 N4 92.02(9) . . ?
N3 Zn1 N4 79.19(8) . . ?
N2 Zn1 N4 99.69(9) . . ?
O5 Zn1 N1 89.59(8) . . ?
N3 Zn1 N1 99.79(8) . . ?
N2 Zn1 N1 79.19(8) . . ?
N4 Zn1 N1 178.38(9) . . ?
N6 Zn2 O17 163.19(9) . . ?
N6 Zn2 N8 103.49(9) . . ?
O17 Zn2 N8 92.04(9) . . ?
N6 Zn2 N5 78.33(8) . . ?
O17 Zn2 N5 87.67(9) . . ?
N8 Zn2 N5 168.88(9) . . ?
N6 Zn2 N7 92.44(9) . . ?
O17 Zn2 N7 97.25(8) . . ?
N8 Zn2 N7 77.41(9) . . ?
N5 Zn2 N7 91.59(9) . . ?
N6 Zn2 O15 84.67(8) . . ?
O17 Zn2 O15 87.17(7) . . ?
N8 Zn2 O15 96.82(8) . . ?
N5 Zn2 O15 94.27(8) . . ?
N7 Zn2 O15 172.80(8) . . ?
O6 S1 O7 114.61(18) . . ?
O6 S1 O5 112.70(16) . . ?
O7 S1 O5 107.77(15) . . ?
O6 S1 C3 108.84(13) . . ?
O7 S1 C3 107.26(13) . . ?
O5 S1 C3 105.11(11) . . ?
O8 S2 O10 114.26(16) . . ?
O8 S2 O9 112.47(15) . . ?
O10 S2 O9 112.13(13) . . ?
O8 S2 C9 105.92(13) . . ?
O10 S2 C9 106.36(13) . . ?
O9 S2 C9 104.82(13) . . ?
O11 S3 O13 114.05(19) . . ?
O11 S3 O12 114.5(2) . . ?
O13 S3 O12 107.71(17) . . ?
O11 S3 C15 108.57(15) . . ?
O13 S3 C15 106.86(13) . . ?
O12 S3 C15 104.50(12) . . ?
O14 S4 O16 114.06(13) . . ?
O14 S4 O15 111.35(12) . . ?
O16 S4 O15 111.48(12) . . ?
O14 S4 C21 108.64(12) . . ?
O16 S4 C21 106.53(11) . . ?
O15 S4 C21 104.14(12) . . ?
C29 N1 C40 117.9(2) . . ?
C29 N1 Zn1 129.82(19) . . ?
C40 N1 Zn1 112.06(17) . . ?
C36 N2 C37 118.5(3) . . ?
C36 N2 Zn1 128.2(2) . . ?
C37 N2 Zn1 113.11(17) . . ?
C41 N3 C52 118.1(2) . . ?
C41 N3 Zn1 127.99(18) . . ?
C52 N3 Zn1 113.52(16) . . ?
C48 N4 C49 118.1(2) . . ?
C48 N4 Zn1 129.4(2) . . ?
C49 N4 Zn1 112.46(17) . . ?
C53 N5 C64 117.9(3) . . ?
C53 N5 Zn2 129.1(2) . . ?
C64 N5 Zn2 112.32(17) . . ?
C62 N6 C63 118.5(2) . . ?
C62 N6 Zn2 127.2(2) . . ?
C63 N6 Zn2 114.28(17) . . ?
C65 N7 C76 118.0(3) . . ?
C65 N7 Zn2 129.4(2) . . ?
C76 N7 Zn2 112.50(18) . . ?
C74 N8 C75 118.1(2) . . ?
C74 N8 Zn2 127.7(2) . . ?
C75 N8 Zn2 114.05(18) . . ?
C2 C1 C25 118.6(2) . . ?
C2 C1 C24 120.6(2) . . ?
C25 C1 C24 120.8(2) . . ?
C1 C2 C3 120.9(2) . . ?
C1 C2 H2A 119.6 . . ?
C3 C2 H2A 119.6 . . ?
C4 C3 C2 119.9(2) . . ?
C4 C3 S1 122.27(19) . . ?
C2 C3 S1 117.76(19) . . ?
C3 C4 C5 121.1(2) . . ?
C3 C4 H4A 119.5 . . ?
C5 C4 H4A 119.5 . . ?
C4 C5 C25 117.9(2) . . ?
C4 C5 C6 121.1(2) . . ?
C25 C5 C6 120.9(2) . . ?
C7 C6 C5 117.2(2) . . ?
C7 C6 H6A 108.0 . . ?
C5 C6 H6A 108.0 . . ?
C7 C6 H6B 108.0 . . ?
C5 C6 H6B 108.0 . . ?
H6A C6 H6B 107.2 . . ?
C8 C7 C26 118.4(2) . . ?
C8 C7 C6 120.8(3) . . ?
C26 C7 C6 120.5(3) . . ?
C7 C8 C9 121.1(3) . . ?
C7 C8 H8A 119.5 . . ?
C9 C8 H8A 119.5 . . ?
C10 C9 C8 119.3(2) . . ?
C10 C9 S2 119.7(2) . . ?
C8 C9 S2 121.1(2) . . ?
C11 C10 C9 121.7(2) . . ?
C11 C10 H10A 119.1 . . ?
C9 C10 H10A 119.1 . . ?
C10 C11 C26 118.3(3) . . ?
C10 C11 C12 119.9(3) . . ?
C26 C11 C12 121.7(3) . . ?
C11 C12 C13 115.4(2) . . ?
C11 C12 H12A 108.4 . . ?
C13 C12 H12A 108.4 . . ?
C11 C12 H12B 108.4 . . ?
C13 C12 H12B 108.4 . . ?
H12A C12 H12B 107.5 . . ?
C14 C13 C27 118.1(3) . . ?
C14 C13 C12 119.5(3) . . ?
C27 C13 C12 122.3(3) . . ?
C15 C14 C13 120.6(3) . . ?
C15 C14 H14A 119.7 . . ?
C13 C14 H14A 119.7 . . ?
C14 C15 C16 120.2(2) . . ?
C14 C15 S3 120.3(2) . . ?
C16 C15 S3 119.3(2) . . ?
C15 C16 C17 120.8(2) . . ?
C15 C16 H16A 119.6 . . ?
C17 C16 H16A 119.6 . . ?
C16 C17 C27 118.1(2) . . ?
C16 C17 C18 120.3(2) . . ?
C27 C17 C18 121.5(2) . . ?
C17 C18 C19 111.2(2) . . ?
C17 C18 H18A 109.4 . . ?
C19 C18 H18A 109.4 . . ?
C17 C18 H18B 109.4 . . ?
C19 C18 H18B 109.4 . . ?
H18A C18 H18B 108.0 . . ?
C20 C19 C28 119.0(2) . . ?
C20 C19 C18 118.7(2) . . ?
C28 C19 C18 121.9(2) . . ?
C19 C20 C21 121.0(2) . . ?
C19 C20 H20 119.5 . . ?
C21 C20 H20 119.5 . . ?
C20 C21 C22 119.7(2) . . ?
C20 C21 S4 119.95(19) . . ?
C22 C21 S4 119.47(19) . . ?
C23 C22 C21 121.2(2) . . ?
C23 C22 H22 119.4 . . ?
C21 C22 H22 119.4 . . ?
C22 C23 C28 118.5(2) . . ?
C22 C23 C24 120.3(2) . 2_656 ?
C28 C23 C24 120.9(2) . 2_656 ?
C1 C24 C23 115.2(2) . 2_656 ?
C1 C24 H24A 108.5 . . ?
C23 C24 H24A 108.5 2_656 . ?
C1 C24 H24B 108.5 . . ?
C23 C24 H24B 108.5 2_656 . ?
H24A C24 H24B 107.5 . . ?
O1 C25 C5 123.6(2) . . ?
O1 C25 C1 114.8(2) . . ?
C5 C25 C1 121.5(2) . . ?
O2 C26 C7 117.6(2) . . ?
O2 C26 C11 121.2(3) . . ?
C7 C26 C11 121.2(3) . . ?
C17 C27 O3 117.4(2) . . ?
C17 C27 C13 122.2(2) . . ?
O3 C27 C13 120.4(2) . . ?
O4 C28 C19 122.3(2) . . ?
O4 C28 C23 117.1(2) . . ?
C19 C28 C23 120.6(2) . . ?
N1 C29 C30 123.3(3) . . ?
N1 C29 H29A 118.3 . . ?
C30 C29 H29A 118.3 . . ?
C31 C30 C29 118.9(3) . . ?
C31 C30 H30A 120.6 . . ?
C29 C30 H30A 120.6 . . ?
C30 C31 C39 119.7(3) . . ?
C30 C31 H31A 120.2 . . ?
C39 C31 H31A 120.2 . . ?
C33 C32 C39 122.0(3) . . ?
C33 C32 H32A 119.0 . . ?
C39 C32 H32A 119.0 . . ?
C32 C33 C38 120.7(3) . . ?
C32 C33 H33A 119.6 . . ?
C38 C33 H33A 119.6 . . ?
C35 C34 C38 119.9(3) . . ?
C35 C34 H34A 120.1 . . ?
C38 C34 H34A 120.1 . . ?
C34 C35 C36 119.7(3) . . ?
C34 C35 H35A 120.1 . . ?
C36 C35 H35A 120.1 . . ?
N2 C36 C35 122.1(3) . . ?
N2 C36 H36A 118.9 . . ?
C35 C36 H36A 118.9 . . ?
N2 C37 C38 122.7(3) . . ?
N2 C37 C40 117.8(2) . . ?
C38 C37 C40 119.5(2) . . ?
C37 C38 C34 116.9(3) . . ?
C37 C38 C33 119.0(3) . . ?
C34 C38 C33 124.0(3) . . ?
C31 C39 C40 117.6(3) . . ?
C31 C39 C32 123.9(3) . . ?
C40 C39 C32 118.4(3) . . ?
N1 C40 C39 122.5(2) . . ?
N1 C40 C37 117.5(2) . . ?
C39 C40 C37 120.0(2) . . ?
N3 C41 C42 122.8(2) . . ?
N3 C41 H41A 118.6 . . ?
C42 C41 H41A 118.6 . . ?
C43 C42 C41 119.7(3) . . ?
C43 C42 H42A 120.1 . . ?
C41 C42 H42A 120.1 . . ?
C42 C43 C51 119.2(3) . . ?
C42 C43 H43A 120.4 . . ?
C51 C43 H43A 120.4 . . ?
C45 C44 C51 120.8(3) . . ?
C45 C44 H44A 119.6 . . ?
C51 C44 H44A 119.6 . . ?
C44 C45 C50 122.0(3) . . ?
C44 C45 H45A 119.0 . . ?
C50 C45 H45A 119.0 . . ?
C47 C46 C50 120.2(3) . . ?
C47 C46 H46A 119.9 . . ?
C50 C46 H46A 119.9 . . ?
C46 C47 C48 118.8(3) . . ?
C46 C47 H47A 120.6 . . ?
C48 C47 H47A 120.6 . . ?
N4 C48 C47 122.7(3) . . ?
N4 C48 H48A 118.7 . . ?
C47 C48 H48A 118.7 . . ?
N4 C49 C50 123.1(2) . . ?
N4 C49 C52 117.2(2) . . ?
C50 C49 C52 119.6(2) . . ?
C46 C50 C49 116.9(3) . . ?
C46 C50 C45 124.3(3) . . ?
C49 C50 C45 118.8(3) . . ?
C52 C51 C43 117.6(2) . . ?
C52 C51 C44 118.5(2) . . ?
C43 C51 C44 123.9(3) . . ?
N3 C52 C51 122.6(2) . . ?
N3 C52 C49 117.2(2) . . ?
C51 C52 C49 120.2(2) . . ?
N5 C53 C54 123.3(3) . . ?
N5 C53 H53 118.3 . . ?
C54 C53 H53 118.3 . . ?
C55 C54 C53 119.1(3) . . ?
C55 C54 H54 120.5 . . ?
C53 C54 H54 120.5 . . ?
C54 C55 C56 120.5(3) . . ?
C54 C55 H55 119.8 . . ?
C56 C55 H55 119.8 . . ?
C58 C57 C56 121.1(3) . . ?
C58 C57 H57 119.4 . . ?
C56 C57 H57 119.4 . . ?
C57 C58 C59 121.7(3) . . ?
C57 C58 H58 119.2 . . ?
C59 C58 H58 119.2 . . ?
C61 C60 C59 119.1(3) . . ?
C61 C60 H60 120.4 . . ?
C59 C60 H60 120.4 . . ?
C60 C61 C62 120.6(3) . . ?
C60 C61 H61 119.7 . . ?
C62 C61 H61 119.7 . . ?
N6 C62 C61 121.7(3) . . ?
N6 C62 H62 119.1 . . ?
C61 C62 H62 119.1 . . ?
N6 C63 C59 123.2(3) . . ?
N6 C63 C64 117.2(2) . . ?
C59 C63 C64 119.6(3) . . ?
C63 C59 C60 116.9(3) . . ?
C63 C59 C58 119.0(3) . . ?
C60 C59 C58 124.0(3) . . ?
C55 C56 C64 116.3(3) . . ?
C55 C56 C57 125.1(3) . . ?
C64 C56 C57 118.6(3) . . ?
N5 C64 C56 122.7(3) . . ?
N5 C64 C63 117.4(2) . . ?
C56 C64 C63 119.8(3) . . ?
N7 C65 C66 122.9(3) . . ?
N7 C65 H65 118.6 . . ?
C66 C65 H65 118.6 . . ?
C67 C66 C65 119.5(3) . . ?
C67 C66 H66 120.3 . . ?
C65 C66 H66 120.3 . . ?
C66 C67 C68 119.9(3) . . ?
C66 C67 H67 120.0 . . ?
C68 C67 H67 120.0 . . ?
C70 C69 C68 121.0(3) . . ?
C70 C69 H69 119.5 . . ?
C68 C69 H69 119.5 . . ?
C69 C70 C71 121.4(3) . . ?
C69 C70 H70 119.3 . . ?
C71 C70 H70 119.3 . . ?
C73 C72 C71 120.0(3) . . ?
C73 C72 H72 120.0 . . ?
C71 C72 H72 120.0 . . ?
C72 C73 C74 119.4(3) . . ?
C72 C73 H73 120.3 . . ?
C74 C73 H73 120.3 . . ?
N8 C74 C73 123.0(3) . . ?
N8 C74 H74 118.5 . . ?
C73 C74 H74 118.5 . . ?
N8 C75 C71 122.4(3) . . ?
N8 C75 C76 118.0(2) . . ?
C71 C75 C76 119.6(3) . . ?
C72 C71 C75 117.1(3) . . ?
C72 C71 C70 124.0(3) . . ?
C75 C71 C70 118.8(3) . . ?
C76 C68 C67 116.9(3) . . ?
C76 C68 C69 119.2(3) . . ?
C67 C68 C69 123.9(3) . . ?
N7 C76 C68 122.6(3) . . ?
N7 C76 C75 117.3(3) . . ?
C68 C76 C75 120.0(3) . . ?
C25 O1 H1A 109.5 . . ?
C26 O2 H2B 109.5 . . ?
C27 O3 H3A 109.5 . . ?
C28 O4 H4 109.5 . . ?
S1 O5 Zn1 126.10(14) . . ?
S4 O15 Zn2 137.20(11) . . ?
Zn2 O17 H17B 109.7 . . ?
Zn2 O17 H17A 119.2 . . ?
H17B O17 H17A 105.4 . . ?
H1WB O1W H1WA 87.2 . . ?

loop_
_geom_bond_atom_site_label_1
_geom_bond_atom_site_label_2
_geom_bond_distance
_geom_bond_site_symmetry_2
_geom_bond_publ_flag
Zn1 O5 2.019(2) . ?
Zn1 N3 2.080(2) . ?
Zn1 N2 2.089(2) . ?
Zn1 N4 2.127(2) . ?
Zn1 N1 2.133(2) . ?
Zn2 N6 2.098(2) . ?
Zn2 O17 2.120(2) . ?
Zn2 N8 2.131(2) . ?
Zn2 N5 2.152(2) . ?
Zn2 N7 2.176(2) . ?
Zn2 O15 2.221(2) . ?
S1 O6 1.407(2) . ?
S1 O7 1.444(2) . ?
S1 O5 1.478(2) . ?
S1 C3 1.766(2) . ?
S2 O8 1.436(3) . ?
S2 O10 1.436(2) . ?
S2 O9 1.466(2) . ?
S2 C9 1.780(3) . ?
S3 O11 1.409(3) . ?
S3 O13 1.436(2) . ?
S3 O12 1.458(2) . ?
S3 C15 1.779(3) . ?
S4 O14 1.438(2) . ?
S4 O16 1.4543(19) . ?
S4 O15 1.471(2) . ?
S4 C21 1.772(2) . ?
N1 C29 1.323(4) . ?
N1 C40 1.351(3) . ?
N2 C36 1.335(4) . ?
N2 C37 1.360(3) . ?
N3 C41 1.329(3) . ?
N3 C52 1.362(3) . ?
N4 C48 1.325(4) . ?
N4 C49 1.352(3) . ?
N5 C53 1.328(4) . ?
N5 C64 1.354(3) . ?
N6 C62 1.323(4) . ?
N6 C63 1.355(3) . ?
N7 C65 1.323(4) . ?
N7 C76 1.364(4) . ?
N8 C74 1.324(4) . ?
N8 C75 1.351(4) . ?
C1 C2 1.378(3) . ?
C1 C25 1.404(3) . ?
C1 C24 1.514(3) . ?
C2 C3 1.386(3) . ?
C2 H2A 0.9300 . ?
C3 C4 1.385(4) . ?
C4 C5 1.391(4) . ?
C4 H4A 0.9300 . ?
C5 C25 1.397(3) . ?
C5 C6 1.523(4) . ?
C6 C7 1.513(4) . ?
C6 H6A 0.9700 . ?
C6 H6B 0.9700 . ?
C7 C8 1.386(4) . ?
C7 C26 1.401(4) . ?
C8 C9 1.389(4) . ?
C8 H8A 0.9300 . ?
C9 C10 1.386(4) . ?
C10 C11 1.373(4) . ?
C10 H10A 0.9300 . ?
C11 C26 1.404(4) . ?
C11 C12 1.515(4) . ?
C12 C13 1.518(4) . ?
C12 H12A 0.9700 . ?
C12 H12B 0.9700 . ?
C13 C14 1.390(4) . ?
C13 C27 1.393(4) . ?
C14 C15 1.383(4) . ?
C14 H14A 0.9300 . ?
C15 C16 1.384(4) . ?
C16 C17 1.386(4) . ?
C16 H16A 0.9300 . ?
C17 C27 1.391(4) . ?
C17 C18 1.514(4) . ?
C18 C19 1.522(3) . ?
C18 H18A 0.9700 . ?
C18 H18B 0.9700 . ?
C19 C20 1.381(3) . ?
C19 C28 1.405(3) . ?
C20 C21 1.384(3) . ?
C20 H20 0.9300 . ?
C21 C22 1.389(3) . ?
C22 C23 1.383(3) . ?
C22 H22 0.9300 . ?
C23 C28 1.407(3) . ?
C23 C24 1.522(3) 2_656 ?
C24 C23 1.522(3) 2_656 ?
C24 H24A 0.9700 . ?
C24 H24B 0.9700 . ?
C25 O1 1.361(3) . ?
C26 O2 1.359(3) . ?
C27 O3 1.391(3) . ?
C28 O4 1.364(3) . ?
C29 C30 1.396(4) . ?
C29 H29A 0.9300 . ?
C30 C31 1.359(5) . ?
C30 H30A 0.9300 . ?
C31 C39 1.397(4) . ?
C31 H31A 0.9300 . ?
C32 C33 1.342(5) . ?
C32 C39 1.423(4) . ?
C32 H32A 0.9300 . ?
C33 C38 1.432(4) . ?
C33 H33A 0.9300 . ?
C34 C35 1.367(5) . ?
C34 C38 1.404(4) . ?
C34 H34A 0.9300 . ?
C35 C36 1.384(5) . ?
C35 H35A 0.9300 . ?
C36 H36A 0.9300 . ?
C37 C38 1.400(4) . ?
C37 C40 1.433(4) . ?
C39 C40 1.405(4) . ?
C41 C42 1.384(4) . ?
C41 H41A 0.9300 . ?
C42 C43 1.369(4) . ?
C42 H42A 0.9300 . ?
C43 C51 1.404(4) . ?
C43 H43A 0.9300 . ?
C44 C45 1.344(4) . ?
C44 C51 1.443(4) . ?
C44 H44A 0.9300 . ?
C45 C50 1.422(4) . ?
C45 H45A 0.9300 . ?
C46 C47 1.361(4) . ?
C46 C50 1.401(4) . ?
C46 H46A 0.9300 . ?
C47 C48 1.405(4) . ?
C47 H47A 0.9300 . ?
C48 H48A 0.9300 . ?
C49 C50 1.402(4) . ?
C49 C52 1.440(4) . ?
C51 C52 1.398(4) . ?
C53 C54 1.377(5) . ?
C53 H53 0.9300 . ?
C54 C55 1.354(5) . ?
C54 H54 0.9300 . ?
C55 C56 1.406(5) . ?
C55 H55 0.9300 . ?
C57 C58 1.343(5) . ?
C57 C56 1.431(5) . ?
C57 H57 0.9300 . ?
C58 C59 1.425(5) . ?
C58 H58 0.9300 . ?
C60 C61 1.361(5) . ?
C60 C59 1.403(5) . ?
C60 H60 0.9300 . ?
C61 C62 1.390(5) . ?
C61 H61 0.9300 . ?
C62 H62 0.9300 . ?
C63 C59 1.399(4) . ?
C63 C64 1.440(4) . ?
C56 C64 1.408(4) . ?
C65 C66 1.389(5) . ?
C65 H65 0.9300 . ?
C66 C67 1.353(5) . ?
C66 H66 0.9300 . ?
C67 C68 1.409(5) . ?
C67 H67 0.9300 . ?
C69 C70 1.348(6) . ?
C69 C68 1.424(5) . ?
C69 H69 0.9300 . ?
C70 C71 1.429(5) . ?
C70 H70 0.9300 . ?
C72 C73 1.344(5) . ?
C72 C71 1.404(5) . ?
C72 H72 0.9300 . ?
C73 C74 1.392(4) . ?
C73 H73 0.9300 . ?
C74 H74 0.9300 . ?
C75 C71 1.405(4) . ?
C75 C76 1.433(4) . ?
C68 C76 1.399(4) . ?
O1 H1A 0.8200 . ?
O2 H2B 0.8200 . ?
O3 H3A 0.8200 . ?
O4 H4 0.8200 . ?
O17 H17B 0.8379 . ?
O17 H17A 0.8554 . ?
O1W H1WB 0.8500 . ?
O1W H1WA 0.8500 . ?
